data_4344767
loop_
_publ_author_name
'Sun, Yangyang'
'Xiong, Jiao'
'Dai, Zhongran'
'Pan, Xiaobo'
'Tang, Ning'
'Wu, Jincai'

_publ_section_title
;
 Stereoselective Alkali-Metal Catalysts for Highly Isotactic
 Poly(rac-lactide) Synthesis.
;
_journal_issue 1
_journal_name_full 'Inorganic chemistry'
_journal_page_first 136
_journal_paper_doi 10.1021/acs.inorgchem.5b02709
_journal_volume 55
_journal_year 2015
_chemical_absolute_configuration ad
_chemical_formula_moiety 'C33 H39 K O8'
_chemical_formula_sum 'C33 H39 K O8'
_chemical_formula_weight 602.74
_chemical_name_systematic
;
 ? 
;
_space_group_crystal_system orthorhombic
_space_group_IT_number 33
_space_group_name_Hall 'P 2c -2n'
_space_group_name_H-M_alt 'P n a 21'
_symmetry_space_group_name_Hall 'P 2c -2n'
_symmetry_space_group_name_H-M 'P n a 21'
_atom_sites_solution_hydrogens geom
_atom_sites_solution_primary direct
_atom_sites_solution_secondary difmap
_audit_creation_date 2015-12-05
_audit_creation_method
;
Olex2 1.2
(compiled 2015.01.26 svn.r3150 for OlexSys, GUI svn.r4998)
;
_cell_angle_alpha 90.00
_cell_angle_beta 90.00
_cell_angle_gamma 90.00
_cell_formula_units_Z 4
_cell_length_a 20.300(2)
_cell_length_b 10.7796(7)
_cell_length_c 14.2425(8)
_cell_measurement_reflns_used 1551
_cell_measurement_temperature 173.73(10)
_cell_measurement_theta_max 20.2820
_cell_measurement_theta_min 3.5420
_cell_volume 3116.6(4)
_computing_cell_refinement
;
CrysAlisPro, Agilent Technologies,
Version 1.171.37.33 (release 27-03-2014 CrysAlis171 .NET)
(compiled Mar 27 2014,17:12:48)
;
_computing_data_collection
;
CrysAlisPro, Agilent Technologies,
Version 1.171.37.33 (release 27-03-2014 CrysAlis171 .NET)
(compiled Mar 27 2014,17:12:48)
;
_computing_data_reduction
;
CrysAlisPro, Agilent Technologies,
Version 1.171.37.33 (release 27-03-2014 CrysAlis171 .NET)
(compiled Mar 27 2014,17:12:48)
;
_computing_molecular_graphics 'Olex2 (Dolomanov et al., 2009)'
_computing_publication_material 'Olex2 (Dolomanov et al., 2009)'
_computing_structure_refinement 'XL (Sheldrick, 2008)'
_computing_structure_solution 'ShelXS (Sheldrick, 2008)'
_diffrn_ambient_environment air
_diffrn_ambient_temperature 173.73(10)
_diffrn_detector 'CCD plate'
_diffrn_detector_area_resol_mean 16.0733
_diffrn_detector_type Eos
_diffrn_measured_fraction_theta_full 0.997
_diffrn_measured_fraction_theta_max 0.906
_diffrn_measurement_details
;
  1 omega  -12.00   22.00   1.0000   28.0000
omega____ theta____ kappa____ phi______ frames
    -      -17.1479  -99.0000  120.0000 34

  2 omega    0.00   84.00   1.0000   28.0000
omega____ theta____ kappa____ phi______ frames
    -       20.5854   57.0000    0.0000 84

  3 omega   -1.00   88.00   1.0000   28.0000
omega____ theta____ kappa____ phi______ frames
    -       20.5854   38.0000  -90.0000 89

  4 omega   19.00   44.00   1.0000   28.0000
omega____ theta____ kappa____ phi______ frames
    -       20.5854  -77.0000 -120.0000 25
;
_diffrn_measurement_device 'four-circle diffractometer'
_diffrn_measurement_device_type 'SuperNova, Dual, Cu at zero, Eos'
_diffrn_measurement_method '\w scans'
_diffrn_orient_matrix_UB_11 -0.0016407000
_diffrn_orient_matrix_UB_12 0.0656598000
_diffrn_orient_matrix_UB_13 -0.0022329000
_diffrn_orient_matrix_UB_21 0.0338600000
_diffrn_orient_matrix_UB_22 0.0023094000
_diffrn_orient_matrix_UB_23 -0.0119160000
_diffrn_orient_matrix_UB_31 -0.0082797000
_diffrn_orient_matrix_UB_32 -0.0036886000
_diffrn_orient_matrix_UB_33 -0.0483667000
_diffrn_radiation_monochromator mirror
_diffrn_radiation_probe x-ray
_diffrn_radiation_type MoK\a
_diffrn_radiation_wavelength 0.71073
_diffrn_reflns_av_R_equivalents 0.0800
_diffrn_reflns_av_unetI/netI 0.1253
_diffrn_reflns_limit_h_max 27
_diffrn_reflns_limit_h_min -27
_diffrn_reflns_limit_k_max 14
_diffrn_reflns_limit_k_min -13
_diffrn_reflns_limit_l_max 18
_diffrn_reflns_limit_l_min -16
_diffrn_reflns_number 13468
_diffrn_reflns_theta_full 26.00
_diffrn_reflns_theta_max 28.89
_diffrn_reflns_theta_min 3.49
_diffrn_source 'SuperNova (Mo) X-ray Source'
_exptl_absorpt_coefficient_mu 0.220
_exptl_absorpt_correction_T_max 1.00000
_exptl_absorpt_correction_T_min 0.62935
_exptl_absorpt_correction_type multi-scan
_exptl_absorpt_process_details
;
CrysAlisPro, Agilent Technologies,
Version 1.171.37.33 (release 27-03-2014 CrysAlis171 .NET)
(compiled Mar 27 2014,17:12:48)
Empirical absorption correction using spherical harmonics,
 implemented in SCALE3 ABSPACK scaling algorithm.
;
_exptl_crystal_colour 'clear reddish red'
_exptl_crystal_colour_lustre clear
_exptl_crystal_colour_modifier reddish
_exptl_crystal_colour_primary red
_exptl_crystal_density_diffrn 1.285
_exptl_crystal_density_method 'not measured'
_exptl_crystal_description block
_exptl_crystal_F_000 1280
_exptl_crystal_preparation 'toluene solution'
_exptl_crystal_size_max 0.28
_exptl_crystal_size_mid 0.27
_exptl_crystal_size_min 0.25
_refine_diff_density_max 0.391
_refine_diff_density_min -0.319
_refine_diff_density_rms 0.055
_refine_ls_abs_structure_details 'Flack H D (1983), Acta Cryst. A39, 876-881'
_refine_ls_abs_structure_Flack 0.41(7)
_refine_ls_extinction_method none
_refine_ls_goodness_of_fit_ref 1.005
_refine_ls_hydrogen_treatment constr
_refine_ls_matrix_type full
_refine_ls_number_parameters 379
_refine_ls_number_reflns 6344
_refine_ls_number_restraints 1
_refine_ls_restrained_S_all 1.005
_refine_ls_R_factor_all 0.1374
_refine_ls_R_factor_gt 0.0694
_refine_ls_shift/su_max 0.000
_refine_ls_shift/su_mean 0.000
_refine_ls_structure_factor_coef Fsqd
_refine_ls_weighting_details 'calc w=1/[\s^2^(Fo^2^)+(0.0210P)^2^+0.0000P] where P=(Fo^2^+2Fc^2^)/3'
_refine_ls_weighting_scheme calc
_refine_ls_wR_factor_gt 0.0964
_refine_ls_wR_factor_ref 0.1229
_reflns_number_gt 3541
_reflns_number_total 6344
_reflns_threshold_expression >2sigma(I)
_cod_data_source_file ic5b02709_si_003.cif
_cod_data_source_block sunyy0331_2
_cod_database_code 4344767
_chemical_oxdiff_formula 'C44 H28 S8'
_reflns_odcompleteness_completeness 99.61
_reflns_odcompleteness_iscentric 1
_reflns_odcompleteness_theta 26.32
_olex2_refinement_description
;
1. Fixed Uiso
 At 1.2 times of:
  All C(H) groups, All C(H,H) groups
 At 1.5 times of:
  All C(H,H,H) groups
2.a Secondary CH2 refined with riding coordinates:
 C33(H33A,H33B), C30(H30A,H30B), C29(H29A,H29B), C31(H31A,H31B), C32(H32A,
 H32B), C23(H23A,H23B), C27(H27A,H27B), C22(H22A,H22B), C28(H28A,H28B),
 C25(H25A,H25B), C26(H26A,H26B), C24(H24A,H24B)
2.b Me refined with riding coordinates:
 C21(H21A,H21B,H21C)
2.c Aromatic/amide H refined with riding coordinates:
 C19(H19), C9(H9), C3(H3), C14(H14), C16(H16), C12(H12), C5(H5), C2(H2),
 C17(H17), C10(H10), C11(H11), C18(H18)
;
_olex2_date_sample_data_collection 2015-03-31
_olex2_submission_special_instructions 'No special instructions were received'

loop_
_space_group_symop_id
_space_group_symop_operation_xyz
1 'x, y, z'
2 '-x, -y, z+1/2'
3 '-x+1/2, y+1/2, z+1/2'
4 'x+1/2, -y+1/2, z'

loop_
_atom_site_label
_atom_site_type_symbol
_atom_site_fract_x
_atom_site_fract_y
_atom_site_fract_z
_atom_site_U_iso_or_equiv
_atom_site_adp_type
_atom_site_occupancy
_atom_site_calc_flag
_atom_site_refinement_flags_posn
K1 K 0.41150(5) 0.84484(9) 0.45387(8) 0.0420(3) Uani 1 d .
O2 O 0.10646(15) 0.4160(3) 0.4634(3) 0.0464(9) Uani 1 d .
C20 C 0.2011(2) 0.9016(4) 0.3411(3) 0.0305(11) Uani 1 d .
C19 C 0.2170(2) 0.8401(5) 0.2558(3) 0.0384(13) Uani 1 d .
H19 H 0.2277 0.7543 0.2564 0.046 Uiso 1 calc R
O7 O 0.40020(17) 1.0047(3) 0.6172(2) 0.0421(9) Uani 1 d .
O8 O 0.36638(15) 1.0875(3) 0.4391(2) 0.0467(9) Uani 1 d .
C8 C 0.1876(2) 0.9056(4) 0.5118(3) 0.0305(11) Uani 1 d .
C4 C 0.1589(2) 0.4965(4) 0.4491(3) 0.0305(10) Uani 1 d .
O3 O 0.41962(17) 0.9797(4) 0.2765(2) 0.0451(9) Uani 1 d .
C9 C 0.1913(2) 0.8501(4) 0.6025(3) 0.0371(13) Uani 1 d .
H9 H 0.2009 0.7641 0.6074 0.045 Uiso 1 calc R
C7 C 0.1994(2) 0.8380(4) 0.4290(3) 0.0300(11) Uani 1 d .
C1 C 0.2711(2) 0.6483(4) 0.4138(3) 0.0333(11) Uani 1 d .
O5 O 0.51040(18) 0.6568(3) 0.4785(3) 0.0601(11) Uani 1 d .
O6 O 0.44578(18) 0.7604(3) 0.6346(2) 0.0503(10) Uani 1 d .
C3 C 0.2200(2) 0.4446(4) 0.4329(3) 0.0337(11) Uani 1 d .
H3 H 0.2244 0.3568 0.4331 0.040 Uiso 1 calc R
C13 C 0.1734(2) 1.0362(4) 0.5072(4) 0.0341(12) Uani 1 d .
O1 O 0.32253(17) 0.7137(3) 0.3946(2) 0.0528(10) Uani 1 d .
C15 C 0.1855(2) 1.0322(4) 0.3378(3) 0.0350(12) Uani 1 d .
O4 O 0.47350(18) 0.7404(4) 0.2995(2) 0.0548(10) Uani 1 d .
C14 C 0.1713(2) 1.0954(4) 0.4198(3) 0.0375(12) Uani 1 d .
H14 H 0.1599 1.1808 0.4168 0.045 Uiso 1 calc R
C16 C 0.1857(3) 1.0923(5) 0.2486(3) 0.0440(14) Uani 1 d .
H16 H 0.1751 1.1780 0.2449 0.053 Uiso 1 calc R
C33 C 0.3634(3) 1.0588(6) 0.2756(4) 0.0549(16) Uani 1 d .
H33A H 0.3229 1.0089 0.2841 0.066 Uiso 1 calc R
H33B H 0.3605 1.1020 0.2145 0.066 Uiso 1 calc R
C30 C 0.3483(3) 1.0893(6) 0.6032(4) 0.0568(16) Uani 1 d .
H30A H 0.3433 1.1432 0.6590 0.068 Uiso 1 calc R
H30B H 0.3065 1.0440 0.5933 0.068 Uiso 1 calc R
C12 C 0.1621(2) 1.1023(5) 0.5929(3) 0.0415(13) Uani 1 d .
H12 H 0.1516 1.1881 0.5904 0.050 Uiso 1 calc R
C6 C 0.2084(2) 0.6992(4) 0.4304(3) 0.0271(10) Uani 1 d .
C5 C 0.1534(2) 0.6256(4) 0.4481(3) 0.0308(10) Uani 1 d .
H5 H 0.1120 0.6634 0.4597 0.037 Uiso 1 calc R
C2 C 0.2741(2) 0.5162(4) 0.4168(3) 0.0339(11) Uani 1 d .
H2 H 0.3154 0.4767 0.4072 0.041 Uiso 1 calc R
C17 C 0.2006(3) 1.0294(5) 0.1689(3) 0.0523(16) Uani 1 d .
H17 H 0.1999 1.0711 0.1101 0.063 Uiso 1 calc R
C10 C 0.1813(3) 0.9169(5) 0.6820(3) 0.0431(13) Uani 1 d .
H10 H 0.1846 0.8776 0.7415 0.052 Uiso 1 calc R
C29 C 0.3871(3) 0.9300(5) 0.6979(4) 0.0546(16) Uani 1 d .
H29A H 0.3459 0.8824 0.6887 0.065 Uiso 1 calc R
H29B H 0.3817 0.9834 0.7540 0.065 Uiso 1 calc R
C11 C 0.1660(2) 1.0457(5) 0.6768(3) 0.0453(14) Uani 1 d .
H11 H 0.1586 1.0916 0.7327 0.054 Uiso 1 calc R
C31 C 0.3644(3) 1.1676(5) 0.5172(4) 0.0547(16) Uani 1 d .
H31A H 0.3303 1.2321 0.5080 0.066 Uiso 1 calc R
H31B H 0.4075 1.2092 0.5254 0.066 Uiso 1 calc R
C32 C 0.3691(3) 1.1504(5) 0.3520(3) 0.0519(16) Uani 1 d .
H32A H 0.4113 1.1958 0.3465 0.062 Uiso 1 calc R
H32B H 0.3327 1.2112 0.3478 0.062 Uiso 1 calc R
C23 C 0.4724(3) 0.8049(6) 0.2135(4) 0.0594(17) Uani 1 d .
H23A H 0.4725 0.7453 0.1607 0.071 Uiso 1 calc R
H23B H 0.5121 0.8579 0.2081 0.071 Uiso 1 calc R
C27 C 0.5000(3) 0.6782(6) 0.6434(4) 0.069(2) Uani 1 d .
H27A H 0.4972 0.6321 0.7034 0.083 Uiso 1 calc R
H27B H 0.5419 0.7252 0.6426 0.083 Uiso 1 calc R
C22 C 0.4123(3) 0.8828(6) 0.2095(4) 0.0582(17) Uani 1 d .
H22A H 0.4068 0.9181 0.1458 0.070 Uiso 1 calc R
H22B H 0.3729 0.8323 0.2244 0.070 Uiso 1 calc R
C21 C 0.0425(2) 0.4691(4) 0.4642(4) 0.0577(15) Uani 1 d .
H21A H 0.0097 0.4037 0.4744 0.087 Uiso 1 calc R
H21B H 0.0341 0.5097 0.4038 0.087 Uiso 1 calc R
H21C H 0.0396 0.5304 0.5148 0.087 Uiso 1 calc R
C28 C 0.4431(3) 0.8437(6) 0.7120(4) 0.0561(17) Uani 1 d .
H28A H 0.4848 0.8910 0.7165 0.067 Uiso 1 calc R
H28B H 0.4370 0.7968 0.7712 0.067 Uiso 1 calc R
C25 C 0.5118(3) 0.5801(6) 0.3966(5) 0.075(2) Uani 1 d .
H25A H 0.4687 0.5386 0.3886 0.090 Uiso 1 calc R
H25B H 0.5460 0.5152 0.4039 0.090 Uiso 1 calc R
C18 C 0.2171(3) 0.9040(5) 0.1728(3) 0.0448(14) Uani 1 d .
H18 H 0.2285 0.8619 0.1165 0.054 Uiso 1 calc R
C26 C 0.4976(3) 0.5893(6) 0.5619(4) 0.078(2) Uani 1 d .
H26A H 0.5311 0.5233 0.5701 0.093 Uiso 1 calc R
H26B H 0.4537 0.5497 0.5583 0.093 Uiso 1 calc R
C24 C 0.5268(3) 0.6574(6) 0.3117(4) 0.069(2) Uani 1 d .
H24A H 0.5683 0.7041 0.3210 0.083 Uiso 1 calc R
H24B H 0.5317 0.6039 0.2556 0.083 Uiso 1 calc R

loop_
_atom_site_aniso_label
_atom_site_aniso_U_11
_atom_site_aniso_U_22
_atom_site_aniso_U_33
_atom_site_aniso_U_23
_atom_site_aniso_U_13
_atom_site_aniso_U_12
K1 0.0441(6) 0.0350(6) 0.0469(6) -0.0044(6) -0.0024(7) -0.0033(5)
O2 0.042(2) 0.0327(18) 0.064(2) 0.011(2) 0.006(2) -0.0079(15)
C20 0.033(3) 0.022(3) 0.036(3) 0.002(2) 0.002(2) -0.009(2)
C19 0.055(3) 0.028(3) 0.032(3) -0.007(2) 0.005(2) -0.009(3)
O7 0.050(2) 0.036(2) 0.0405(19) 0.0027(16) 0.0047(17) 0.0023(18)
O8 0.064(2) 0.037(2) 0.039(2) 0.0029(19) 0.0029(19) 0.0063(16)
C8 0.041(3) 0.018(3) 0.033(2) -0.001(2) 0.005(2) -0.009(2)
C4 0.039(3) 0.022(2) 0.031(2) 0.007(2) 0.003(2) -0.006(2)
O3 0.048(2) 0.049(3) 0.039(2) -0.0045(18) -0.0021(17) -0.003(2)
C9 0.047(3) 0.020(3) 0.045(3) 0.000(2) 0.006(3) -0.006(2)
C7 0.033(3) 0.023(2) 0.035(3) -0.004(2) 0.002(2) -0.007(2)
C1 0.031(3) 0.031(3) 0.038(3) -0.004(2) 0.000(2) -0.008(2)
O5 0.061(3) 0.043(2) 0.076(3) -0.001(2) -0.004(2) 0.007(2)
O6 0.054(2) 0.044(2) 0.052(2) 0.006(2) -0.0048(19) 0.000(2)
C3 0.050(3) 0.023(2) 0.028(2) -0.001(2) -0.002(2) 0.002(2)
C13 0.039(3) 0.021(3) 0.041(3) -0.002(2) 0.003(2) -0.007(2)
O1 0.049(2) 0.041(2) 0.068(2) -0.0087(19) 0.0045(18) -0.0109(19)
C15 0.045(3) 0.023(3) 0.036(3) 0.001(2) 0.001(3) -0.006(2)
O4 0.046(2) 0.063(3) 0.055(2) -0.010(2) 0.0057(19) 0.007(2)
C14 0.045(3) 0.016(2) 0.051(3) 0.004(2) 0.000(2) -0.001(2)
C16 0.055(4) 0.031(3) 0.046(3) 0.012(3) -0.004(3) -0.005(3)
C33 0.060(4) 0.061(4) 0.044(3) 0.007(3) -0.006(3) 0.002(3)
C30 0.064(4) 0.063(4) 0.044(3) -0.004(3) 0.002(3) 0.014(3)
C12 0.049(4) 0.027(3) 0.049(3) -0.008(3) 0.007(3) -0.002(3)
C6 0.030(2) 0.023(2) 0.029(2) 0.001(2) 0.001(2) -0.0052(19)
C5 0.037(3) 0.026(2) 0.030(2) -0.007(2) 0.005(3) -0.0002(19)
C2 0.032(3) 0.030(3) 0.040(3) -0.007(2) 0.000(2) 0.000(2)
C17 0.075(4) 0.050(4) 0.032(3) 0.017(3) -0.008(3) -0.015(3)
C10 0.063(4) 0.038(3) 0.028(3) 0.003(2) 0.003(3) -0.008(3)
C29 0.063(4) 0.059(4) 0.042(3) 0.005(3) -0.001(3) -0.012(3)
C11 0.055(4) 0.040(4) 0.041(3) -0.013(3) 0.007(3) -0.006(3)
C31 0.071(4) 0.041(4) 0.052(3) -0.006(3) 0.002(3) 0.020(3)
C32 0.061(4) 0.040(4) 0.055(4) 0.013(3) 0.004(3) 0.011(3)
C23 0.069(4) 0.059(4) 0.050(4) -0.020(3) 0.012(3) -0.010(4)
C27 0.075(5) 0.066(5) 0.066(4) 0.019(4) -0.001(4) 0.022(4)
C22 0.071(5) 0.071(5) 0.033(3) -0.009(3) 0.003(3) -0.003(4)
C21 0.036(3) 0.066(4) 0.071(4) 0.012(4) 0.001(3) -0.011(3)
C28 0.061(4) 0.060(5) 0.047(3) 0.020(3) -0.006(3) -0.009(3)
C25 0.075(5) 0.047(4) 0.102(5) -0.008(4) 0.000(4) 0.019(4)
C18 0.071(4) 0.032(3) 0.031(3) -0.004(2) 0.000(3) -0.014(3)
C26 0.085(5) 0.053(5) 0.095(5) 0.038(4) 0.007(4) 0.025(4)
C24 0.059(4) 0.076(5) 0.072(5) -0.026(4) 0.008(3) 0.007(4)

loop_
_atom_type_symbol
_atom_type_description
_atom_type_scat_dispersion_real
_atom_type_scat_dispersion_imag
_atom_type_scat_source
C C 0.0033 0.0016 'International Tables Vol C Tables 4.2.6.8 and 6.1.1.4'
H H 0.0000 0.0000 'International Tables Vol C Tables 4.2.6.8 and 6.1.1.4'
K K 0.2009 0.2494 'International Tables Vol C Tables 4.2.6.8 and 6.1.1.4'
O O 0.0106 0.0060 'International Tables Vol C Tables 4.2.6.8 and 6.1.1.4'

loop_
_geom_angle_atom_site_label_1
_geom_angle_atom_site_label_2
_geom_angle_atom_site_label_3
_geom_angle
_geom_angle_site_symmetry_1
_geom_angle_site_symmetry_3
O7 K1 O3 113.70(9) . .
O7 K1 C21 70.78(12) . 4_565
O8 K1 O7 58.42(10) . .
O8 K1 O3 58.96(10) . .
O8 K1 O5 154.57(11) . .
O8 K1 O6 117.05(11) . .
O8 K1 C21 72.54(10) . 4_565
O3 K1 C21 72.15(13) . 4_565
O5 K1 O7 112.09(11) . .
O5 K1 O3 114.66(11) . .
O5 K1 C21 82.06(11) . 4_565
O6 K1 O7 58.63(10) . .
O6 K1 O3 159.64(10) . .
O6 K1 O5 59.22(11) . .
O6 K1 C21 87.55(12) . 4_565
O1 K1 O7 124.16(11) . .
O1 K1 O8 105.94(11) . .
O1 K1 O3 91.77(11) . .
O1 K1 O5 98.65(11) . .
O1 K1 O6 108.13(11) . .
O1 K1 O4 80.02(11) . .
O1 K1 C21 162.29(14) . 4_565
O4 K1 O7 155.80(11) . .
O4 K1 O8 118.14(12) . .
O4 K1 O3 59.36(11) . .
O4 K1 O5 59.55(11) . .
O4 K1 O6 118.76(12) . .
O4 K1 C21 85.24(13) . 4_565
C4 O2 C21 116.8(3) . .
C19 C20 C7 122.1(4) . .
C19 C20 C15 118.5(4) . .
C7 C20 C15 119.4(4) . .
C20 C19 H19 119.9 . .
C18 C19 C20 120.3(5) . .
C18 C19 H19 119.9 . .
C30 O7 K1 109.3(3) . .
C30 O7 C29 109.9(4) . .
C29 O7 K1 108.9(3) . .
C31 O8 K1 121.8(3) . .
C31 O8 C32 113.5(4) . .
C32 O8 K1 120.3(3) . .
C9 C8 C13 117.5(4) . .
C7 C8 C9 122.2(4) . .
C7 C8 C13 120.2(4) . .
C3 C4 O2 117.4(4) . .
C3 C4 C5 118.3(4) . .
C5 C4 O2 124.3(4) . .
C33 O3 K1 105.1(3) . .
C33 O3 C22 110.5(4) . .
C22 O3 K1 102.1(3) . .
C8 C9 H9 119.1 . .
C10 C9 C8 121.7(5) . .
C10 C9 H9 119.1 . .
C20 C7 C6 119.0(4) . .
C8 C7 C20 119.3(4) . .
C8 C7 C6 121.6(4) . .
O1 C1 C6 123.7(4) . .
O1 C1 C2 121.2(4) . .
C6 C1 C2 115.1(4) . .
C25 O5 K1 108.8(3) . .
C25 O5 C26 113.0(5) . .
C26 O5 K1 109.7(3) . .
C27 O6 K1 118.3(3) . .
C27 O6 C28 110.8(4) . .
C28 O6 K1 119.6(3) . .
C4 C3 H3 119.3 . .
C2 C3 C4 121.5(4) . .
C2 C3 H3 119.3 . .
C14 C13 C8 119.6(4) . .
C14 C13 C12 121.7(4) . .
C12 C13 C8 118.7(5) . .
C1 O1 K1 147.3(3) . .
C14 C15 C20 119.9(5) . .
C14 C15 C16 121.9(5) . .
C16 C15 C20 118.1(4) . .
C23 O4 K1 118.8(3) . .
C23 O4 C24 115.5(4) . .
C24 O4 K1 120.4(3) . .
C13 C14 H14 119.3 . .
C15 C14 C13 121.3(4) . .
C15 C14 H14 119.3 . .
C15 C16 H16 119.4 . .
C17 C16 C15 121.3(5) . .
C17 C16 H16 119.4 . .
O3 C33 H33A 109.8 . .
O3 C33 H33B 109.8 . .
O3 C33 C32 109.4(4) . .
H33A C33 H33B 108.2 . .
C32 C33 H33A 109.8 . .
C32 C33 H33B 109.8 . .
O7 C30 H30A 110.1 . .
O7 C30 H30B 110.1 . .
O7 C30 C31 108.2(5) . .
H30A C30 H30B 108.4 . .
C31 C30 H30A 110.1 . .
C31 C30 H30B 110.1 . .
C13 C12 H12 119.2 . .
C11 C12 C13 121.5(5) . .
C11 C12 H12 119.2 . .
C1 C6 C7 119.6(4) . .
C5 C6 C7 118.2(4) . .
C5 C6 C1 122.2(4) . .
C4 C5 H5 119.8 . .
C6 C5 C4 120.5(4) . .
C6 C5 H5 119.8 . .
C1 C2 H2 118.8 . .
C3 C2 C1 122.5(4) . .
C3 C2 H2 118.8 . .
C16 C17 H17 119.8 . .
C16 C17 C18 120.4(5) . .
C18 C17 H17 119.8 . .
C9 C10 H10 119.8 . .
C9 C10 C11 120.4(5) . .
C11 C10 H10 119.8 . .
O7 C29 H29A 109.9 . .
O7 C29 H29B 109.9 . .
O7 C29 C28 108.7(5) . .
H29A C29 H29B 108.3 . .
C28 C29 H29A 109.9 . .
C28 C29 H29B 109.9 . .
C12 C11 C10 120.1(5) . .
C12 C11 H11 120.0 . .
C10 C11 H11 120.0 . .
O8 C31 C30 107.5(4) . .
O8 C31 H31A 110.2 . .
O8 C31 H31B 110.2 . .
C30 C31 H31A 110.2 . .
C30 C31 H31B 110.2 . .
H31A C31 H31B 108.5 . .
O8 C32 C33 108.8(5) . .
O8 C32 H32A 109.9 . .
O8 C32 H32B 109.9 . .
C33 C32 H32A 109.9 . .
C33 C32 H32B 109.9 . .
H32A C32 H32B 108.3 . .
O4 C23 H23A 109.9 . .
O4 C23 H23B 109.9 . .
O4 C23 C22 109.0(5) . .
H23A C23 H23B 108.3 . .
C22 C23 H23A 109.9 . .
C22 C23 H23B 109.9 . .
O6 C27 H27A 110.2 . .
O6 C27 H27B 110.2 . .
O6 C27 C26 107.7(5) . .
H27A C27 H27B 108.5 . .
C26 C27 H27A 110.2 . .
C26 C27 H27B 110.2 . .
O3 C22 C23 107.7(5) . .
O3 C22 H22A 110.2 . .
O3 C22 H22B 110.2 . .
C23 C22 H22A 110.2 . .
C23 C22 H22B 110.2 . .
H22A C22 H22B 108.5 . .
K1 C21 H21A 84.1 4_465 .
K1 C21 H21B 63.4 4_465 .
K1 C21 H21C 65.1 4_465 .
O2 C21 K1 166.4(3) . 4_465
O2 C21 H21A 109.5 . .
O2 C21 H21B 109.5 . .
O2 C21 H21C 109.5 . .
H21A C21 H21B 109.5 . .
H21A C21 H21C 109.5 . .
H21B C21 H21C 109.5 . .
O6 C28 C29 108.7(4) . .
O6 C28 H28A 109.9 . .
O6 C28 H28B 109.9 . .
C29 C28 H28A 109.9 . .
C29 C28 H28B 109.9 . .
H28A C28 H28B 108.3 . .
O5 C25 H25A 109.7 . .
O5 C25 H25B 109.7 . .
O5 C25 C24 109.9(5) . .
H25A C25 H25B 108.2 . .
C24 C25 H25A 109.7 . .
C24 C25 H25B 109.7 . .
C19 C18 C17 121.5(5) . .
C19 C18 H18 119.3 . .
C17 C18 H18 119.3 . .
O5 C26 C27 108.3(5) . .
O5 C26 H26A 110.0 . .
O5 C26 H26B 110.0 . .
C27 C26 H26A 110.0 . .
C27 C26 H26B 110.0 . .
H26A C26 H26B 108.4 . .
O4 C24 C25 107.2(5) . .
O4 C24 H24A 110.3 . .
O4 C24 H24B 110.3 . .
C25 C24 H24A 110.3 . .
C25 C24 H24B 110.3 . .
H24A C24 H24B 108.5 . .

loop_
_geom_bond_atom_site_label_1
_geom_bond_atom_site_label_2
_geom_bond_distance
_geom_bond_site_symmetry_2
K1 O7 2.904(3) .
K1 O8 2.779(3) .
K1 O3 2.919(3) .
K1 O5 2.875(4) .
K1 O6 2.817(4) .
K1 O1 2.444(4) .
K1 O4 2.773(4) .
K1 C21 3.335(5) 4_565
O2 C4 1.388(4) .
O2 C21 1.418(5) .
C20 C19 1.421(6) .
C20 C7 1.428(6) .
C20 C15 1.444(6) .
C19 H19 0.9500 .
C19 C18 1.368(6) .
O7 C30 1.407(6) .
O7 C29 1.429(6) .
O8 C31 1.409(5) .
O8 C32 1.415(6) .
C8 C9 1.426(6) .
C8 C7 1.406(6) .
C8 C13 1.439(6) .
C4 C3 1.380(5) .
C4 C5 1.396(5) .
O3 C33 1.424(6) .
O3 C22 1.423(6) .
C9 H9 0.9500 .
C9 C10 1.357(6) .
C7 C6 1.506(5) .
C1 O1 1.289(5) .
C1 C6 1.406(6) .
C1 C2 1.425(5) .
O5 C25 1.430(6) .
O5 C26 1.417(6) .
O6 C27 1.419(6) .
O6 C28 1.424(6) .
C3 H3 0.9500 .
C3 C2 1.362(6) .
C13 C14 1.399(6) .
C13 C12 1.432(7) .
C15 C14 1.383(6) .
C15 C16 1.426(6) .
O4 C23 1.409(6) .
O4 C24 1.414(6) .
C14 H14 0.9500 .
C16 H16 0.9500 .
C16 C17 1.356(7) .
C33 H33A 0.9900 .
C33 H33B 0.9900 .
C33 C32 1.473(7) .
C30 H30A 0.9900 .
C30 H30B 0.9900 .
C30 C31 1.523(7) .
C12 H12 0.9500 .
C12 C11 1.344(6) .
C6 C5 1.392(5) .
C5 H5 0.9500 .
C2 H2 0.9500 .
C17 H17 0.9500 .
C17 C18 1.393(7) .
C10 H10 0.9500 .
C10 C11 1.424(7) .
C29 H29A 0.9900 .
C29 H29B 0.9900 .
C29 C28 1.481(7) .
C11 H11 0.9500 .
C31 H31A 0.9900 .
C31 H31B 0.9900 .
C32 H32A 0.9900 .
C32 H32B 0.9900 .
C23 H23A 0.9900 .
C23 H23B 0.9900 .
C23 C22 1.483(7) .
C27 H27A 0.9900 .
C27 H27B 0.9900 .
C27 C26 1.507(8) .
C22 H22A 0.9900 .
C22 H22B 0.9900 .
C21 K1 3.335(5) 4_465
C21 H21A 0.9800 .
C21 H21B 0.9800 .
C21 H21C 0.9800 .
C28 H28A 0.9900 .
C28 H28B 0.9900 .
C25 H25A 0.9900 .
C25 H25B 0.9900 .
C25 C24 1.500(8) .
C18 H18 0.9500 .
C26 H26A 0.9900 .
C26 H26B 0.9900 .
C24 H24A 0.9900 .
C24 H24B 0.9900 .

loop_
_geom_torsion_atom_site_label_1
_geom_torsion_atom_site_label_2
_geom_torsion_atom_site_label_3
_geom_torsion_atom_site_label_4
_geom_torsion
_geom_torsion_site_symmetry_1
_geom_torsion_site_symmetry_4
K1 O7 C30 C31 -60.9(5) . .
K1 O7 C29 C28 61.4(5) . .
K1 O8 C31 C30 -34.2(6) . .
K1 O8 C32 C33 29.4(5) . .
K1 O3 C33 C32 64.9(5) . .
K1 O3 C22 C23 -69.1(4) . .
K1 O5 C25 C24 59.0(6) . .
K1 O5 C26 C27 -60.7(6) . .
K1 O6 C27 C26 -39.1(6) . .
K1 O6 C28 C29 35.0(6) . .
K1 O4 C23 C22 -28.2(6) . .
K1 O4 C24 C25 37.3(6) . .
O2 C4 C3 C2 179.0(4) . .
O2 C4 C5 C6 -178.0(4) . .
C20 C19 C18 C17 -1.0(8) . .
C20 C7 C6 C1 73.0(5) . .
C20 C7 C6 C5 -106.8(5) . .
C20 C15 C14 C13 1.7(7) . .
C20 C15 C16 C17 -0.6(8) . .
C19 C20 C7 C8 175.8(5) . .
C19 C20 C7 C6 -6.0(6) . .
C19 C20 C15 C14 -178.5(4) . .
C19 C20 C15 C16 1.2(7) . .
O7 K1 O8 C31 3.7(3) . .
O7 K1 O8 C32 158.7(4) . .
O7 K1 O3 C33 -54.3(3) . .
O7 K1 O3 C22 -169.6(3) . .
O7 K1 O5 C25 178.5(3) . .
O7 K1 O5 C26 54.4(4) . .
O7 K1 O6 C27 -144.0(4) . .
O7 K1 O6 C28 -3.5(3) . .
O7 K1 O1 C1 -31.3(6) . .
O7 K1 O4 C23 -84.0(4) . .
O7 K1 O4 C24 69.3(5) . .
O7 C30 C31 O8 63.7(6) . .
O7 C29 C28 O6 -65.1(6) . .
O8 K1 O7 C30 30.3(3) . .
O8 K1 O7 C29 150.4(3) . .
O8 K1 O3 C33 -33.0(3) . .
O8 K1 O3 C22 -148.4(3) . .
O8 K1 O5 C25 -119.1(4) . .
O8 K1 O5 C26 116.9(5) . .
O8 K1 O6 C27 -144.0(4) . .
O8 K1 O6 C28 -3.6(4) . .
O8 K1 O1 C1 -93.6(6) . .
O8 K1 O4 C23 -9.0(4) . .
O8 K1 O4 C24 144.3(4) . .
C8 C9 C10 C11 0.8(8) . .
C8 C7 C6 C1 -108.8(5) . .
C8 C7 C6 C5 71.4(6) . .
C8 C13 C14 C15 -2.8(7) . .
C8 C13 C12 C11 1.5(7) . .
C4 O2 C21 K1 3.6(19) . 4_465
C4 C3 C2 C1 -1.2(7) . .
O3 K1 O7 C30 51.7(4) . .
O3 K1 O7 C29 171.8(3) . .
O3 K1 O8 C31 -153.3(4) . .
O3 K1 O8 C32 1.6(3) . .
O3 K1 O5 C25 -49.9(4) . .
O3 K1 O5 C26 -174.0(4) . .
O3 K1 O6 C27 -70.8(5) . .
O3 K1 O6 C28 69.7(5) . .
O3 K1 O1 C1 -151.7(6) . .
O3 K1 O4 C23 -4.3(3) . .
O3 K1 O4 C24 149.1(4) . .
O3 C33 C32 O8 -65.5(6) . .
C9 C8 C7 C20 -174.1(4) . .
C9 C8 C7 C6 7.7(7) . .
C9 C8 C13 C14 178.1(4) . .
C9 C8 C13 C12 -1.5(7) . .
C9 C10 C11 C12 -0.8(8) . .
C7 C20 C19 C18 178.9(4) . .
C7 C20 C15 C14 2.2(7) . .
C7 C20 C15 C16 -178.2(4) . .
C7 C8 C9 C10 178.4(5) . .
C7 C8 C13 C14 0.0(7) . .
C7 C8 C13 C12 -179.6(4) . .
C7 C6 C5 C4 179.2(4) . .
C1 C6 C5 C4 -0.6(7) . .
O5 K1 O7 C30 -176.2(3) . .
O5 K1 O7 C29 -56.1(3) . .
O5 K1 O8 C31 -70.9(5) . .
O5 K1 O8 C32 84.1(4) . .
O5 K1 O3 C33 174.9(3) . .
O5 K1 O3 C22 59.6(3) . .
O5 K1 O6 C27 7.1(4) . .
O5 K1 O6 C28 147.6(4) . .
O5 K1 O1 C1 93.0(6) . .
O5 K1 O4 C23 -159.9(4) . .
O5 K1 O4 C24 -6.6(4) . .
O5 C25 C24 O4 -64.8(6) . .
O6 K1 O7 C30 -149.6(4) . .
O6 K1 O7 C29 -29.5(3) . .
O6 K1 O8 C31 3.8(4) . .
O6 K1 O8 C32 158.7(3) . .
O6 K1 O3 C33 -117.5(4) . .
O6 K1 O3 C22 127.2(4) . .
O6 K1 O5 C25 152.1(4) . .
O6 K1 O5 C26 28.0(4) . .
O6 K1 O1 C1 32.7(6) . .
O6 K1 O4 C23 -160.9(3) . .
O6 K1 O4 C24 -7.6(4) . .
O6 C27 C26 O5 67.3(6) . .
C3 C4 C5 C6 0.6(7) . .
C13 C8 C9 C10 0.4(7) . .
C13 C8 C7 C20 3.8(7) . .
C13 C8 C7 C6 -174.3(4) . .
C13 C12 C11 C10 -0.4(8) . .
O1 K1 O7 C30 -58.1(4) . .
O1 K1 O7 C29 62.0(3) . .
O1 K1 O8 C31 124.4(4) . .
O1 K1 O8 C32 -80.6(4) . .
O1 K1 O3 C33 74.6(3) . .
O1 K1 O3 C22 -40.8(3) . .
O1 K1 O5 C25 46.1(4) . .
O1 K1 O5 C26 -78.0(4) . .
O1 K1 O6 C27 96.5(4) . .
O1 K1 O6 C28 -123.0(4) . .
O1 K1 O4 C23 93.8(4) . .
O1 K1 O4 C24 -112.9(4) . .
O1 C1 C6 C7 -1.8(6) . .
O1 C1 C6 C5 178.0(4) . .
O1 C1 C2 C3 -177.2(4) . .
C15 C20 C19 C18 -0.4(7) . .
C15 C20 C7 C8 -4.9(6) . .
C15 C20 C7 C6 173.3(4) . .
C15 C16 C17 C18 -0.8(8) . .
O4 K1 O7 C30 119.3(4) . .
O4 K1 O7 C29 -120.6(4) . .
O4 K1 O8 C31 -148.6(3) . .
O4 K1 O8 C32 6.4(4) . .
O4 K1 O3 C33 151.9(3) . .
O4 K1 O3 C22 36.5(3) . .
O4 K1 O5 C25 -26.9(3) . .
O4 K1 O5 C26 -151.0(4) . .
O4 K1 O6 C27 8.1(4) . .
O4 K1 O6 C28 148.6(3) . .
O4 K1 O1 C1 149.8(6) . .
O4 C23 C22 O3 69.1(6) . .
C14 C13 C12 C11 -178.0(5) . .
C14 C15 C16 C17 179.1(5) . .
C16 C15 C14 C13 -177.9(5) . .
C16 C17 C18 C19 1.6(8) . .
C33 O3 C22 C23 179.5(5) . .
C30 O7 C29 C28 -178.9(5) . .
C12 C13 C14 C15 176.7(5) . .
C6 C1 O1 K1 79.4(7) . .
C6 C1 C2 C3 1.1(6) . .
C5 C4 C3 C2 0.3(7) . .
C2 C1 O1 K1 -102.5(6) . .
C2 C1 C6 C7 179.9(4) . .
C2 C1 C6 C5 -0.2(6) . .
C29 O7 C30 C31 179.6(5) . .
C31 O8 C32 C33 -173.7(5) . .
C32 O8 C31 C30 169.3(5) . .
C23 O4 C24 C25 -168.6(5) . .
C27 O6 C28 C29 178.2(5) . .
C22 O3 C33 C32 174.2(4) . .
C21 K1 O7 C30 111.2(4) 4_565 .
C21 K1 O7 C29 -128.7(3) 4_565 .
C21 K1 O8 C31 -74.0(4) 4_565 .
C21 K1 O8 C32 80.9(4) 4_565 .
C21 K1 O3 C33 -113.0(3) 4_565 .
C21 K1 O3 C22 131.7(3) 4_565 .
C21 K1 O5 C25 -116.1(4) 4_565 .
C21 K1 O5 C26 119.9(4) 4_565 .
C21 K1 O6 C27 -75.1(4) 4_565 .
C21 K1 O6 C28 65.4(4) 4_565 .
C21 K1 O1 C1 -176.1(5) 4_565 .
C21 K1 O4 C23 -76.3(4) 4_565 .
C21 K1 O4 C24 77.0(4) 4_565 .
C21 O2 C4 C3 -169.7(4) . .
C21 O2 C4 C5 8.9(7) . .
C28 O6 C27 C26 177.2(5) . .
C25 O5 C26 C27 177.7(5) . .
C26 O5 C25 C24 -179.0(5) . .
C24 O4 C23 C22 177.2(5) . .
